data_4087826
loop_
_publ_author_name
'Milner, Phillip J.'
'Yang, Yang'
'Buchwald, Stephen L.'

_publ_section_title
;
 In-Depth Assessment of the Palladium-Catalyzed Fluorination of
 Five-Membered Heteroaryl Bromides.
;
_journal_issue 19
_journal_name_full Organometallics
_journal_page_first 4775
_journal_page_last 4780
_journal_paper_doi 10.1021/acs.organomet.5b00631
_journal_volume 34
_journal_year 2015
_chemical_formula_sum 'C47 H64 Br O2 P Pd S'
_chemical_formula_weight 910.32
_space_group_crystal_system triclinic
_space_group_IT_number 2
_space_group_name_Hall '-P 1'
_space_group_name_H-M_alt 'P -1'
_atom_sites_solution_hydrogens geom
_atom_sites_solution_primary direct
_atom_sites_solution_secondary difmap
_audit_creation_method SHELXL-2014
_cell_angle_alpha 66.5161(12)
_cell_angle_beta 89.9625(13)
_cell_angle_gamma 74.4572(12)
_cell_formula_units_Z 2
_cell_length_a 11.4610(3)
_cell_length_b 13.5662(3)
_cell_length_c 15.6083(4)
_cell_measurement_reflns_used 9765
_cell_measurement_temperature 100(2)
_cell_measurement_theta_max 30.53
_cell_measurement_theta_min 2.28
_cell_volume 2128.89(9)
_computing_cell_refinement 'SAINT 7.46A (Bruker-AXS, 2011)'
_computing_data_collection 'APEX2 v2011.4.0 (Bruker-AXS, 2011)'
_computing_data_reduction 'SAINT 7.46A (Bruker-AXS, 2011)'
_computing_molecular_graphics 'Bruker SHELXTL'
_computing_publication_material 'Bruker SHELXTL'
_computing_structure_refinement 'SHELXL-2014 (Sheldrick, 2014)'
_computing_structure_solution 'SHELXS-97 (Sheldrick, 2008)'
_diffrn_ambient_temperature 100(2)
_diffrn_detector_area_resol_mean 8.3
_diffrn_measured_fraction_theta_full 1.000
_diffrn_measured_fraction_theta_max 0.999
_diffrn_measurement_device_type 'Bruker Smart APEX CCD'
_diffrn_measurement_method '\f and \w scans'
_diffrn_radiation_type MoK\a
_diffrn_radiation_wavelength 0.71073
_diffrn_reflns_av_R_equivalents 0.0293
_diffrn_reflns_av_unetI/netI 0.0169
_diffrn_reflns_Laue_measured_fraction_full 1.000
_diffrn_reflns_Laue_measured_fraction_max 0.999
_diffrn_reflns_limit_h_max 16
_diffrn_reflns_limit_h_min -16
_diffrn_reflns_limit_k_max 19
_diffrn_reflns_limit_k_min -19
_diffrn_reflns_limit_l_max 21
_diffrn_reflns_limit_l_min -21
_diffrn_reflns_number 104796
_diffrn_reflns_point_group_measured_fraction_full 1.000
_diffrn_reflns_point_group_measured_fraction_max 0.999
_diffrn_reflns_theta_full 25.242
_diffrn_reflns_theta_max 30.032
_diffrn_reflns_theta_min 1.433
_diffrn_source 'fine-focus sealed tube, graphite'
_exptl_absorpt_coefficient_mu 1.498
_exptl_absorpt_correction_T_max 0.7461
_exptl_absorpt_correction_T_min 0.6043
_exptl_absorpt_correction_type multi-scan
_exptl_absorpt_process_details 'SADABS (Sheldrick, 2009)'
_exptl_crystal_colour orange
_exptl_crystal_density_diffrn 1.420
_exptl_crystal_density_method 'not measured'
_exptl_crystal_description blade
_exptl_crystal_F_000 948
_exptl_crystal_size_max 0.600
_exptl_crystal_size_mid 0.090
_exptl_crystal_size_min 0.050
_refine_diff_density_max 0.693
_refine_diff_density_min -1.021
_refine_diff_density_rms 0.071
_refine_ls_extinction_method none
_refine_ls_goodness_of_fit_ref 1.082
_refine_ls_hydrogen_treatment constr
_refine_ls_matrix_type full
_refine_ls_number_parameters 499
_refine_ls_number_reflns 12442
_refine_ls_number_restraints 198
_refine_ls_restrained_S_all 1.084
_refine_ls_R_factor_all 0.0288
_refine_ls_R_factor_gt 0.0240
_refine_ls_shift/su_max 0.001
_refine_ls_shift/su_mean 0.000
_refine_ls_structure_factor_coef Fsqd
_refine_ls_weighting_details 'w=1/[\s^2^(Fo^2^)+(0.0249P)^2^+1.8554P] where P=(Fo^2^+2Fc^2^)/3'
_refine_ls_weighting_scheme calc
_refine_ls_wR_factor_gt 0.0586
_refine_ls_wR_factor_ref 0.0608
_reflns_Friedel_coverage 0.000
_reflns_number_gt 11274
_reflns_number_total 12442
_reflns_threshold_expression 'I > 2\s(I)'
_cod_data_source_file om5b00631_si_003.cif
_cod_data_source_block 14036
_cod_database_code 4087826
_shelx_space_group_comment
; 
The symmetry employed for this shelxl refinement is uniquely defined 
by the following loop, which should always be used as a source of 
symmetry information in preference to the above space-group names. 
They are only intended as comments. 
;
_shelx_estimated_absorpt_t_min 0.467
_shelx_estimated_absorpt_t_max 0.929
_shelxl_version_number 2014-2

loop_
_space_group_symop_operation_xyz
'x, y, z'
'-x, -y, -z'

loop_
_atom_site_label
_atom_site_type_symbol
_atom_site_fract_x
_atom_site_fract_y
_atom_site_fract_z
_atom_site_U_iso_or_equiv
_atom_site_adp_type
_atom_site_occupancy
_atom_site_site_symmetry_order
_atom_site_calc_flag
_atom_site_refinement_flags_posn
_atom_site_refinement_flags_adp
_atom_site_refinement_flags_occupancy
_atom_site_disorder_assembly
_atom_site_disorder_group
Pd1 Pd 0.38888(2) 0.42520(2) 0.26609(2) 0.00957(3) Uani 1 1 d D . . . .
Br1 Br 0.55734(2) 0.50994(2) 0.23726(2) 0.01904(4) Uani 1 1 d . . . . .
P1 P 0.23771(3) 0.33959(3) 0.32671(2) 0.00930(6) Uani 1 1 d . . . . .
C1 C 0.23803(12) 0.30508(12) 0.45837(10) 0.0105(2) Uani 1 1 d . . . . .
C2 C 0.17844(13) 0.21331(12) 0.51755(10) 0.0124(2) Uani 1 1 d . . . . .
H2A H 0.0924 0.2348 0.4910 0.015 Uiso 1 1 calc R U . . .
H2B H 0.2219 0.1410 0.5150 0.015 Uiso 1 1 calc R U . . .
C3 C 0.18410(14) 0.19927(13) 0.62078(10) 0.0143(3) Uani 1 1 d . . . . .
H3 H 0.1439 0.1411 0.6577 0.017 Uiso 1 1 calc R U . . .
C4 C 0.31761(14) 0.16126(13) 0.66321(10) 0.0153(3) Uani 1 1 d . . . . .
H4A H 0.3606 0.0885 0.6614 0.018 Uiso 1 1 calc R U . . .
H4B H 0.3216 0.1511 0.7297 0.018 Uiso 1 1 calc R U . . .
C5 C 0.37910(13) 0.25063(13) 0.60632(10) 0.0138(3) Uani 1 1 d . . . . .
H5 H 0.4665 0.2258 0.6332 0.017 Uiso 1 1 calc R U . . .
C6 C 0.37242(13) 0.26712(12) 0.50251(10) 0.0119(2) Uani 1 1 d . . . . .
H6A H 0.4164 0.1957 0.4988 0.014 Uiso 1 1 calc R U . . .
H6B H 0.4129 0.3244 0.4665 0.014 Uiso 1 1 calc R U . . .
C7 C 0.17318(13) 0.41638(12) 0.46638(10) 0.0123(2) Uani 1 1 d . . . . .
H7A H 0.2124 0.4746 0.4301 0.015 Uiso 1 1 calc R U . . .
H7B H 0.0867 0.4426 0.4392 0.015 Uiso 1 1 calc R U . . .
C8 C 0.17974(14) 0.40009(13) 0.56981(10) 0.0142(3) Uani 1 1 d . . . . .
H8 H 0.1367 0.4729 0.5731 0.017 Uiso 1 1 calc R U . . .
C9 C 0.11677(14) 0.31143(13) 0.62495(11) 0.0160(3) Uani 1 1 d . . . . .
H9A H 0.0307 0.3360 0.5974 0.019 Uiso 1 1 calc R U . . .
H9B H 0.1179 0.3020 0.6912 0.019 Uiso 1 1 calc R U . . .
C10 C 0.31366(14) 0.36240(13) 0.61186(11) 0.0156(3) Uani 1 1 d . . . . .
H10A H 0.3180 0.3526 0.6782 0.019 Uiso 1 1 calc R U . . .
H10B H 0.3538 0.4202 0.5764 0.019 Uiso 1 1 calc R U . . .
C11 C 0.23819(13) 0.21278(12) 0.30206(10) 0.0111(2) Uani 1 1 d . . . . .
C12 C 0.25697(14) 0.24562(12) 0.19705(10) 0.0137(3) Uani 1 1 d . . . . .
H12A H 0.1856 0.3078 0.1572 0.016 Uiso 1 1 calc R U . . .
H12B H 0.3301 0.2724 0.1845 0.016 Uiso 1 1 calc R U . . .
C13 C 0.27292(15) 0.14466(13) 0.17135(11) 0.0160(3) Uani 1 1 d . . . . .
H13 H 0.2866 0.1676 0.1037 0.019 Uiso 1 1 calc R U . . .
C14 C 0.15701(15) 0.10683(13) 0.18670(11) 0.0178(3) Uani 1 1 d . . . . .
H14A H 0.1661 0.0422 0.1701 0.021 Uiso 1 1 calc R U . . .
H14B H 0.0862 0.1689 0.1459 0.021 Uiso 1 1 calc R U . . .
C15 C 0.13611(14) 0.07297(13) 0.29060(11) 0.0161(3) Uani 1 1 d . . . . .
H15 H 0.0604 0.0486 0.3010 0.019 Uiso 1 1 calc R U . . .
C16 C 0.12098(13) 0.17450(12) 0.31614(11) 0.0138(3) Uani 1 1 d . . . . .
H16A H 0.1048 0.1532 0.3825 0.017 Uiso 1 1 calc R U . . .
H16B H 0.0505 0.2373 0.2758 0.017 Uiso 1 1 calc R U . . .
C17 C 0.34856(13) 0.11271(12) 0.36337(10) 0.0128(3) Uani 1 1 d . . . . .
H17A H 0.4241 0.1360 0.3535 0.015 Uiso 1 1 calc R U . . .
H17B H 0.3370 0.0899 0.4307 0.015 Uiso 1 1 calc R U . . .
C18 C 0.36124(14) 0.01247(12) 0.33710(11) 0.0153(3) Uani 1 1 d . . . . .
H18 H 0.4323 -0.0515 0.3776 0.018 Uiso 1 1 calc R U . . .
C19 C 0.38281(15) 0.04713(13) 0.23321(11) 0.0181(3) Uani 1 1 d . . . . .
H19A H 0.4581 0.0708 0.2228 0.022 Uiso 1 1 calc R U . . .
H19B H 0.3930 -0.0175 0.2163 0.022 Uiso 1 1 calc R U . . .
C20 C 0.24486(15) -0.02455(13) 0.35296(11) 0.0175(3) Uani 1 1 d . . . . .
H20A H 0.2537 -0.0899 0.3373 0.021 Uiso 1 1 calc R U . . .
H20B H 0.2312 -0.0474 0.4199 0.021 Uiso 1 1 calc R U . . .
C46 C 0.52837(13) 0.28376(12) 0.30665(10) 0.0138(3) Uani 1 1 d D U . . .
S1 S 0.57756(9) 0.24661(8) 0.21727(5) 0.01603(18) Uani 0.720(2) 1 d D U P A 1
C47 C 0.6097(8) 0.2134(7) 0.3884(5) 0.0142(6) Uani 0.720(2) 1 d D U P A 1
H47 H 0.6007 0.2206 0.4464 0.017 Uiso 0.720(2) 1 calc R U P A 1
C48 C 0.7072(5) 0.1301(5) 0.3773(3) 0.0162(6) Uani 0.720(2) 1 d D U P A 1
H48 H 0.7693 0.0766 0.4264 0.019 Uiso 0.720(2) 1 calc R U P A 1
C49 C 0.7008(3) 0.1362(4) 0.2876(3) 0.0164(6) Uani 0.720(2) 1 d D U P A 1
H49 H 0.7563 0.0867 0.2669 0.020 Uiso 0.720(2) 1 calc R U P A 1
S1A S 0.6178(5) 0.2086(4) 0.4068(3) 0.0142(6) Uani 0.280(2) 1 d D U P A 2
C47A C 0.5712(11) 0.2438(10) 0.2362(7) 0.01603(18) Uani 0.280(2) 1 d D U P A 2
H47A H 0.5324 0.2755 0.1735 0.019 Uiso 0.280(2) 1 calc R U P A 2
C48A C 0.6776(10) 0.1520(11) 0.2716(9) 0.0164(6) Uani 0.280(2) 1 d D U P A 2
H48A H 0.7212 0.1160 0.2351 0.020 Uiso 0.280(2) 1 calc R U P A 2
C49A C 0.7100(15) 0.1216(14) 0.3633(10) 0.0162(6) Uani 0.280(2) 1 d D U P A 2
H49A H 0.7768 0.0587 0.4000 0.019 Uiso 0.280(2) 1 calc R U P A 2
C21 C 0.09478(12) 0.45277(12) 0.26540(10) 0.0103(2) Uani 1 1 d . . . . .
C22 C -0.02320(13) 0.44143(12) 0.28475(10) 0.0116(2) Uani 1 1 d . . . . .
C23 C -0.12757(13) 0.52372(12) 0.23083(10) 0.0130(3) Uani 1 1 d . . . . .
H23 H -0.2052 0.5115 0.2409 0.016 Uiso 1 1 calc R U . . .
C24 C -0.11850(13) 0.62417(13) 0.16197(10) 0.0137(3) Uani 1 1 d . . . . .
H24 H -0.1899 0.6804 0.1246 0.016 Uiso 1 1 calc R U . . .
C25 C -0.00496(13) 0.64228(12) 0.14787(10) 0.0119(2) Uani 1 1 d . . . . .
C26 C 0.10315(12) 0.55598(12) 0.19716(9) 0.0099(2) Uani 1 1 d . . . . .
C27 C -0.14213(14) 0.32272(14) 0.37328(12) 0.0199(3) Uani 1 1 d . . . . .
H27A H -0.2023 0.3824 0.3836 0.030 Uiso 1 1 calc R U . . .
H27B H -0.1310 0.2510 0.4278 0.030 Uiso 1 1 calc R U . . .
H27C H -0.1711 0.3173 0.3167 0.030 Uiso 1 1 calc R U . . .
C28 C -0.09480(15) 0.83806(13) 0.05484(11) 0.0190(3) Uani 1 1 d . . . . .
H28A H -0.1526 0.8302 0.0134 0.028 Uiso 1 1 calc R U . . .
H28B H -0.0706 0.9061 0.0203 0.028 Uiso 1 1 calc R U . . .
H28C H -0.1335 0.8435 0.1094 0.028 Uiso 1 1 calc R U . . .
O1 O -0.02790(9) 0.34841(9) 0.36125(8) 0.0148(2) Uani 1 1 d . . . . .
O2 O 0.01045(10) 0.74248(9) 0.08592(8) 0.0152(2) Uani 1 1 d . . . . .
C31 C 0.21847(12) 0.58933(12) 0.16977(10) 0.0102(2) Uani 1 1 d . . . . .
C32 C 0.25002(13) 0.66267(12) 0.20443(10) 0.0114(2) Uani 1 1 d . . . . .
C33 C 0.32154(13) 0.73021(12) 0.15454(10) 0.0133(3) Uani 1 1 d . . . . .
H33 H 0.3425 0.7784 0.1784 0.016 Uiso 1 1 calc R U . . .
C34 C 0.36298(13) 0.72930(12) 0.07116(10) 0.0134(3) Uani 1 1 d . . . . .
C35 C 0.33158(13) 0.65772(12) 0.03698(10) 0.0136(3) Uani 1 1 d . . . . .
H35 H 0.3608 0.6554 -0.0194 0.016 Uiso 1 1 calc R U . . .
C36 C 0.25917(13) 0.59004(12) 0.08256(10) 0.0114(2) Uani 1 1 d . . . . .
C37 C 0.20006(13) 0.67831(12) 0.29004(10) 0.0125(3) Uani 1 1 d . . . . .
H37 H 0.1510 0.6247 0.3175 0.015 Uiso 1 1 calc R U . . .
C38 C 0.11522(14) 0.79775(13) 0.26213(11) 0.0170(3) Uani 1 1 d . . . . .
H38A H 0.1598 0.8523 0.2309 0.026 Uiso 1 1 calc R U . . .
H38B H 0.0866 0.8065 0.3186 0.026 Uiso 1 1 calc R U . . .
H38C H 0.0451 0.8108 0.2190 0.026 Uiso 1 1 calc R U . . .
C39 C 0.30369(15) 0.65091(14) 0.36615(11) 0.0177(3) Uani 1 1 d . . . . .
H39A H 0.3583 0.5753 0.3816 0.027 Uiso 1 1 calc R U . . .
H39B H 0.2690 0.6541 0.4227 0.027 Uiso 1 1 calc R U . . .
H39C H 0.3497 0.7058 0.3425 0.027 Uiso 1 1 calc R U . . .
C40 C 0.43541(15) 0.80723(13) 0.01436(11) 0.0180(3) Uani 1 1 d . . . . .
H40 H 0.4800 0.7742 -0.0275 0.022 Uiso 1 1 calc R U . . .
C41 C 0.53030(17) 0.81990(17) 0.07478(14) 0.0287(4) Uani 1 1 d . . . . .
H41A H 0.5812 0.8621 0.0341 0.043 Uiso 1 1 calc R U . . .
H41B H 0.5817 0.7454 0.1178 0.043 Uiso 1 1 calc R U . . .
H41C H 0.4889 0.8604 0.1113 0.043 Uiso 1 1 calc R U . . .
C42 C 0.34853(19) 0.92188(16) -0.04872(15) 0.0330(4) Uani 1 1 d . . . . .
H42A H 0.2887 0.9122 -0.0872 0.050 Uiso 1 1 calc R U . . .
H42B H 0.3950 0.9690 -0.0899 0.050 Uiso 1 1 calc R U . . .
H42C H 0.3061 0.9581 -0.0096 0.050 Uiso 1 1 calc R U . . .
C43 C 0.21634(14) 0.52587(12) 0.03433(10) 0.0132(3) Uani 1 1 d . . . . .
H43 H 0.1775 0.4726 0.0808 0.016 Uiso 1 1 calc R U . . .
C44 C 0.32281(15) 0.45637(14) 0.00314(11) 0.0188(3) Uani 1 1 d . . . . .
H44A H 0.3537 0.5069 -0.0500 0.028 Uiso 1 1 calc R U . . .
H44B H 0.2943 0.4054 -0.0161 0.028 Uiso 1 1 calc R U . . .
H44C H 0.3882 0.4124 0.0556 0.028 Uiso 1 1 calc R U . . .
C45 C 0.11978(16) 0.60578(14) -0.05046(11) 0.0214(3) Uani 1 1 d . . . . .
H45A H 0.0509 0.6478 -0.0296 0.032 Uiso 1 1 calc R U . . .
H45B H 0.0910 0.5620 -0.0783 0.032 Uiso 1 1 calc R U . . .
H45C H 0.1559 0.6584 -0.0975 0.032 Uiso 1 1 calc R U . . .

loop_
_atom_site_aniso_label
_atom_site_aniso_U_11
_atom_site_aniso_U_22
_atom_site_aniso_U_33
_atom_site_aniso_U_23
_atom_site_aniso_U_13
_atom_site_aniso_U_12
Pd1 0.00731(5) 0.01057(5) 0.01153(5) -0.00495(4) 0.00188(3) -0.00313(4)
Br1 0.01044(7) 0.01649(7) 0.02754(8) -0.00528(6) 0.00125(6) -0.00573(5)
P1 0.00797(15) 0.00930(15) 0.01174(15) -0.00528(12) 0.00176(12) -0.00280(12)
C1 0.0099(6) 0.0114(6) 0.0116(6) -0.0056(5) 0.0022(5) -0.0038(5)
C2 0.0117(6) 0.0132(6) 0.0137(6) -0.0062(5) 0.0028(5) -0.0052(5)
C3 0.0145(6) 0.0152(7) 0.0136(6) -0.0057(5) 0.0039(5) -0.0056(5)
C4 0.0156(7) 0.0161(7) 0.0128(6) -0.0053(5) 0.0012(5) -0.0036(5)
C5 0.0121(6) 0.0172(7) 0.0132(6) -0.0074(5) 0.0009(5) -0.0042(5)
C6 0.0093(6) 0.0147(6) 0.0128(6) -0.0068(5) 0.0016(5) -0.0034(5)
C7 0.0122(6) 0.0122(6) 0.0139(6) -0.0071(5) 0.0022(5) -0.0033(5)
C8 0.0147(7) 0.0142(7) 0.0154(6) -0.0088(5) 0.0031(5) -0.0031(5)
C9 0.0150(7) 0.0193(7) 0.0156(6) -0.0093(6) 0.0051(5) -0.0048(6)
C10 0.0169(7) 0.0180(7) 0.0158(6) -0.0102(6) 0.0015(5) -0.0061(6)
C11 0.0118(6) 0.0093(6) 0.0134(6) -0.0058(5) 0.0002(5) -0.0033(5)
C12 0.0157(7) 0.0124(6) 0.0136(6) -0.0058(5) 0.0006(5) -0.0043(5)
C13 0.0217(7) 0.0144(7) 0.0140(6) -0.0079(5) 0.0010(5) -0.0051(6)
C14 0.0234(8) 0.0143(7) 0.0170(7) -0.0073(5) -0.0040(6) -0.0062(6)
C15 0.0187(7) 0.0139(7) 0.0180(7) -0.0073(5) -0.0009(5) -0.0075(6)
C16 0.0124(6) 0.0136(6) 0.0168(6) -0.0066(5) 0.0008(5) -0.0055(5)
C17 0.0132(6) 0.0120(6) 0.0141(6) -0.0072(5) 0.0001(5) -0.0023(5)
C18 0.0177(7) 0.0117(6) 0.0163(7) -0.0075(5) -0.0018(5) -0.0011(5)
C19 0.0210(7) 0.0167(7) 0.0185(7) -0.0111(6) 0.0017(6) -0.0023(6)
C20 0.0246(8) 0.0117(7) 0.0172(7) -0.0060(5) -0.0016(6) -0.0067(6)
C46 0.0100(6) 0.0137(6) 0.0173(6) -0.0063(5) 0.0035(5) -0.0029(5)
S1 0.0138(3) 0.0196(3) 0.0150(4) -0.0093(3) 0.0028(3) -0.00188(19)
C47 0.0105(8) 0.0159(6) 0.0158(16) -0.0064(11) 0.0016(10) -0.0033(5)
C48 0.0155(7) 0.0153(11) 0.0183(17) -0.0074(9) -0.0015(11) -0.0045(8)
C49 0.0091(16) 0.0154(15) 0.0230(17) -0.0098(12) 0.0005(10) 0.0018(11)
S1A 0.0105(8) 0.0159(6) 0.0158(16) -0.0064(11) 0.0016(10) -0.0033(5)
C47A 0.0138(3) 0.0196(3) 0.0150(4) -0.0093(3) 0.0028(3) -0.00188(19)
C48A 0.0091(16) 0.0154(15) 0.0230(17) -0.0098(12) 0.0005(10) 0.0018(11)
C49A 0.0155(7) 0.0153(11) 0.0183(17) -0.0074(9) -0.0015(11) -0.0045(8)
C21 0.0089(6) 0.0108(6) 0.0124(6) -0.0064(5) 0.0008(5) -0.0022(5)
C22 0.0108(6) 0.0122(6) 0.0139(6) -0.0068(5) 0.0018(5) -0.0047(5)
C23 0.0085(6) 0.0154(7) 0.0167(6) -0.0084(5) 0.0013(5) -0.0034(5)
C24 0.0103(6) 0.0152(7) 0.0150(6) -0.0073(5) -0.0014(5) -0.0012(5)
C25 0.0123(6) 0.0123(6) 0.0118(6) -0.0060(5) 0.0008(5) -0.0034(5)
C26 0.0090(6) 0.0111(6) 0.0117(6) -0.0066(5) 0.0013(5) -0.0031(5)
C27 0.0126(7) 0.0203(8) 0.0251(8) -0.0043(6) 0.0033(6) -0.0100(6)
C28 0.0179(7) 0.0126(7) 0.0201(7) -0.0034(6) -0.0026(6) 0.0001(6)
O1 0.0091(5) 0.0142(5) 0.0189(5) -0.0034(4) 0.0022(4) -0.0056(4)
O2 0.0128(5) 0.0110(5) 0.0178(5) -0.0030(4) 0.0009(4) -0.0020(4)
C31 0.0094(6) 0.0101(6) 0.0117(6) -0.0046(5) 0.0015(5) -0.0034(5)
C32 0.0104(6) 0.0119(6) 0.0131(6) -0.0061(5) 0.0019(5) -0.0040(5)
C33 0.0127(6) 0.0128(6) 0.0168(6) -0.0074(5) 0.0029(5) -0.0054(5)
C34 0.0114(6) 0.0118(6) 0.0160(6) -0.0046(5) 0.0034(5) -0.0038(5)
C35 0.0137(6) 0.0132(6) 0.0137(6) -0.0055(5) 0.0044(5) -0.0038(5)
C36 0.0110(6) 0.0111(6) 0.0114(6) -0.0047(5) 0.0011(5) -0.0021(5)
C37 0.0139(6) 0.0136(6) 0.0141(6) -0.0080(5) 0.0042(5) -0.0067(5)
C38 0.0171(7) 0.0158(7) 0.0216(7) -0.0109(6) 0.0050(6) -0.0053(6)
C39 0.0190(7) 0.0213(8) 0.0160(7) -0.0095(6) 0.0014(5) -0.0084(6)
C40 0.0200(7) 0.0166(7) 0.0212(7) -0.0087(6) 0.0106(6) -0.0100(6)
C41 0.0215(8) 0.0319(10) 0.0347(10) -0.0088(8) 0.0066(7) -0.0189(7)
C42 0.0339(10) 0.0220(9) 0.0321(10) 0.0037(7) 0.0024(8) -0.0139(8)
C43 0.0155(6) 0.0129(6) 0.0123(6) -0.0065(5) 0.0016(5) -0.0039(5)
C44 0.0215(7) 0.0190(7) 0.0193(7) -0.0121(6) 0.0054(6) -0.0046(6)
C45 0.0245(8) 0.0208(8) 0.0179(7) -0.0100(6) -0.0044(6) -0.0017(6)

loop_
_atom_type_symbol
_atom_type_description
_atom_type_scat_dispersion_real
_atom_type_scat_dispersion_imag
_atom_type_scat_source
C C 0.0033 0.0016 'International Tables Vol C Tables 4.2.6.8 and 6.1.1.4'
H H 0.0000 0.0000 'International Tables Vol C Tables 4.2.6.8 and 6.1.1.4'
O O 0.0106 0.0060 'International Tables Vol C Tables 4.2.6.8 and 6.1.1.4'
P P 0.1023 0.0942 'International Tables Vol C Tables 4.2.6.8 and 6.1.1.4'
S S 0.1246 0.1234 'International Tables Vol C Tables 4.2.6.8 and 6.1.1.4'
Br Br -0.2901 2.4595 'International Tables Vol C Tables 4.2.6.8 and 6.1.1.4'
Pd Pd -0.9988 1.0072 'International Tables Vol C Tables 4.2.6.8 and 6.1.1.4'

loop_
_geom_angle_atom_site_label_1
_geom_angle_atom_site_label_2
_geom_angle_atom_site_label_3
_geom_angle
C46 Pd1 P1 96.93(4)
C46 Pd1 Br1 81.48(4)
P1 Pd1 Br1 167.653(11)
C46 Pd1 C31 161.62(5)
P1 Pd1 C31 85.15(3)
Br1 Pd1 C31 100.25(3)
C21 P1 C11 108.20(6)
C21 P1 C1 107.19(6)
C11 P1 C1 111.27(6)
C21 P1 Pd1 102.92(5)
C11 P1 Pd1 116.03(5)
C1 P1 Pd1 110.52(4)
C7 C1 C6 107.49(11)
C7 C1 C2 109.25(11)
C6 C1 C2 107.53(11)
C7 C1 P1 106.73(9)
C6 C1 P1 108.03(9)
C2 C1 P1 117.43(9)
C3 C2 C1 110.11(11)
C3 C2 H2A 109.6
C1 C2 H2A 109.6
C3 C2 H2B 109.6
C1 C2 H2B 109.6
H2A C2 H2B 108.2
C4 C3 C9 109.93(12)
C4 C3 C2 109.68(12)
C9 C3 C2 109.73(12)
C4 C3 H3 109.2
C9 C3 H3 109.2
C2 C3 H3 109.2
C3 C4 C5 109.02(12)
C3 C4 H4A 109.9
C5 C4 H4A 109.9
C3 C4 H4B 109.9
C5 C4 H4B 109.9
H4A C4 H4B 108.3
C4 C5 C10 109.35(12)
C4 C5 C6 110.02(12)
C10 C5 C6 109.44(12)
C4 C5 H5 109.3
C10 C5 H5 109.3
C6 C5 H5 109.3
C5 C6 C1 110.90(11)
C5 C6 H6A 109.5
C1 C6 H6A 109.5
C5 C6 H6B 109.5
C1 C6 H6B 109.5
H6A C6 H6B 108.0
C8 C7 C1 110.81(12)
C8 C7 H7A 109.5
C1 C7 H7A 109.5
C8 C7 H7B 109.5
C1 C7 H7B 109.5
H7A C7 H7B 108.1
C9 C8 C10 110.20(12)
C9 C8 C7 109.04(12)
C10 C8 C7 109.82(12)
C9 C8 H8 109.3
C10 C8 H8 109.3
C7 C8 H8 109.3
C8 C9 C3 109.14(12)
C8 C9 H9A 109.9
C3 C9 H9A 109.9
C8 C9 H9B 109.9
C3 C9 H9B 109.9
H9A C9 H9B 108.3
C8 C10 C5 108.88(12)
C8 C10 H10A 109.9
C5 C10 H10A 109.9
C8 C10 H10B 109.9
C5 C10 H10B 109.9
H10A C10 H10B 108.3
C12 C11 C17 108.77(11)
C12 C11 C16 106.73(11)
C17 C11 C16 109.15(11)
C12 C11 P1 106.17(9)
C17 C11 P1 108.57(9)
C16 C11 P1 117.17(10)
C13 C12 C11 110.92(12)
C13 C12 H12A 109.5
C11 C12 H12A 109.5
C13 C12 H12B 109.5
C11 C12 H12B 109.5
H12A C12 H12B 108.0
C14 C13 C19 109.57(13)
C14 C13 C12 109.22(13)
C19 C13 C12 110.08(12)
C14 C13 H13 109.3
C19 C13 H13 109.3
C12 C13 H13 109.3
C13 C14 C15 108.86(12)
C13 C14 H14A 109.9
C15 C14 H14A 109.9
C13 C14 H14B 109.9
C15 C14 H14B 109.9
H14A C14 H14B 108.3
C20 C15 C14 109.54(13)
C20 C15 C16 109.85(12)
C14 C15 C16 109.78(12)
C20 C15 H15 109.2
C14 C15 H15 109.2
C16 C15 H15 109.2
C15 C16 C11 110.19(12)
C15 C16 H16A 109.6
C11 C16 H16A 109.6
C15 C16 H16B 109.6
C11 C16 H16B 109.6
H16A C16 H16B 108.1
C18 C17 C11 110.23(11)
C18 C17 H17A 109.6
C11 C17 H17A 109.6
C18 C17 H17B 109.6
C11 C17 H17B 109.6
H17A C17 H17B 108.1
C20 C18 C19 109.72(12)
C20 C18 C17 109.84(12)
C19 C18 C17 109.49(12)
C20 C18 H18 109.3
C19 C18 H18 109.3
C17 C18 H18 109.3
C13 C19 C18 109.04(13)
C13 C19 H19A 109.9
C18 C19 H19A 109.9
C13 C19 H19B 109.9
C18 C19 H19B 109.9
H19A C19 H19B 108.3
C15 C20 C18 109.36(12)
C15 C20 H20A 109.8
C18 C20 H20A 109.8
C15 C20 H20B 109.8
C18 C20 H20B 109.8
H20A C20 H20B 108.3
C47A C46 S1A 110.7(5)
C47 C46 S1 108.8(4)
C47 C46 Pd1 136.1(4)
C47A C46 Pd1 117.8(5)
S1A C46 Pd1 131.1(2)
S1 C46 Pd1 114.40(8)
C46 S1 C49 94.15(17)
C46 C47 C48 114.3(6)
C46 C47 H47 122.9
C48 C47 H47 122.9
C49 C48 C47 112.3(5)
C49 C48 H48 123.9
C47 C48 H48 123.9
C48 C49 S1 110.5(4)
C48 C49 H49 124.7
S1 C49 H49 124.7
C46 S1A C49A 93.1(6)
C48A C47A C46 111.8(9)
C48A C47A H47A 124.1
C46 C47A H47A 124.1
C49A C48A C47A 111.7(13)
C49A C48A H48A 124.2
C47A C48A H48A 124.2
C48A C49A S1A 112.6(12)
C48A C49A H49A 123.7
S1A C49A H49A 123.7
C26 C21 C22 118.11(12)
C26 C21 P1 118.62(10)
C22 C21 P1 123.26(11)
O1 C22 C23 122.23(13)
O1 C22 C21 116.42(12)
C23 C22 C21 121.29(13)
C22 C23 C24 119.93(13)
C22 C23 H23 120.0
C24 C23 H23 120.0
C25 C24 C23 119.91(13)
C25 C24 H24 120.0
C23 C24 H24 120.0
O2 C25 C24 123.21(13)
O2 C25 C26 115.98(12)
C24 C25 C26 120.81(13)
C21 C26 C25 119.40(12)
C21 C26 C31 127.17(12)
C25 C26 C31 113.41(12)
O1 C27 H27A 109.5
O1 C27 H27B 109.5
H27A C27 H27B 109.5
O1 C27 H27C 109.5
H27A C27 H27C 109.5
H27B C27 H27C 109.5
O2 C28 H28A 109.5
O2 C28 H28B 109.5
H28A C28 H28B 109.5
O2 C28 H28C 109.5
H28A C28 H28C 109.5
H28B C28 H28C 109.5
C22 O1 C27 118.08(11)
C25 O2 C28 116.61(12)
C32 C31 C36 118.28(12)
C32 C31 C26 118.17(12)
C36 C31 C26 117.76(12)
C32 C31 Pd1 94.48(9)
C36 C31 Pd1 93.54(9)
C26 C31 Pd1 106.05(9)
C33 C32 C31 119.56(13)
C33 C32 C37 117.62(12)
C31 C32 C37 122.61(12)
C34 C33 C32 122.17(13)
C34 C33 H33 118.9
C32 C33 H33 118.9
C33 C34 C35 118.25(13)
C33 C34 C40 122.07(13)
C35 C34 C40 119.62(13)
C36 C35 C34 122.22(13)
C36 C35 H35 118.9
C34 C35 H35 118.9
C35 C36 C31 119.46(13)
C35 C36 C43 118.70(13)
C31 C36 C43 121.65(12)
C32 C37 C38 111.07(12)
C32 C37 C39 111.41(12)
C38 C37 C39 110.60(12)
C32 C37 H37 107.9
C38 C37 H37 107.9
C39 C37 H37 107.9
C37 C38 H38A 109.5
C37 C38 H38B 109.5
H38A C38 H38B 109.5
C37 C38 H38C 109.5
H38A C38 H38C 109.5
H38B C38 H38C 109.5
C37 C39 H39A 109.5
C37 C39 H39B 109.5
H39A C39 H39B 109.5
C37 C39 H39C 109.5
H39A C39 H39C 109.5
H39B C39 H39C 109.5
C34 C40 C42 109.89(14)
C34 C40 C41 113.62(14)
C42 C40 C41 110.61(15)
C34 C40 H40 107.5
C42 C40 H40 107.5
C41 C40 H40 107.5
C40 C41 H41A 109.5
C40 C41 H41B 109.5
H41A C41 H41B 109.5
C40 C41 H41C 109.5
H41A C41 H41C 109.5
H41B C41 H41C 109.5
C40 C42 H42A 109.5
C40 C42 H42B 109.5
H42A C42 H42B 109.5
C40 C42 H42C 109.5
H42A C42 H42C 109.5
H42B C42 H42C 109.5
C36 C43 C44 112.07(12)
C36 C43 C45 111.18(12)
C44 C43 C45 109.98(12)
C36 C43 H43 107.8
C44 C43 H43 107.8
C45 C43 H43 107.8
C43 C44 H44A 109.5
C43 C44 H44B 109.5
H44A C44 H44B 109.5
C43 C44 H44C 109.5
H44A C44 H44C 109.5
H44B C44 H44C 109.5
C43 C45 H45A 109.5
C43 C45 H45B 109.5
H45A C45 H45B 109.5
C43 C45 H45C 109.5
H45A C45 H45C 109.5
H45B C45 H45C 109.5

loop_
_geom_bond_atom_site_label_1
_geom_bond_atom_site_label_2
_geom_bond_distance
Pd1 C46 2.0068(15)
Pd1 P1 2.3337(4)
Pd1 Br1 2.45510(18)
Pd1 C31 2.4572(14)
P1 C21 1.8548(14)
P1 C11 1.9053(14)
P1 C1 1.9169(14)
C1 C7 1.5481(19)
C1 C6 1.5510(19)
C1 C2 1.5517(19)
C2 C3 1.545(2)
C2 H2A 0.9900
C2 H2B 0.9900
C3 C4 1.534(2)
C3 C9 1.538(2)
C3 H3 1.0000
C4 C5 1.534(2)
C4 H4A 0.9900
C4 H4B 0.9900
C5 C10 1.538(2)
C5 C6 1.5438(19)
C5 H5 1.0000
C6 H6A 0.9900
C6 H6B 0.9900
C7 C8 1.539(2)
C7 H7A 0.9900
C7 H7B 0.9900
C8 C9 1.532(2)
C8 C10 1.537(2)
C8 H8 1.0000
C9 H9A 0.9900
C9 H9B 0.9900
C10 H10A 0.9900
C10 H10B 0.9900
C11 C12 1.549(2)
C11 C17 1.551(2)
C11 C16 1.551(2)
C12 C13 1.541(2)
C12 H12A 0.9900
C12 H12B 0.9900
C13 C14 1.534(2)
C13 C19 1.536(2)
C13 H13 1.0000
C14 C15 1.537(2)
C14 H14A 0.9900
C14 H14B 0.9900
C15 C20 1.531(2)
C15 C16 1.548(2)
C15 H15 1.0000
C16 H16A 0.9900
C16 H16B 0.9900
C17 C18 1.542(2)
C17 H17A 0.9900
C17 H17B 0.9900
C18 C20 1.534(2)
C18 C19 1.538(2)
C18 H18 1.0000
C19 H19A 0.9900
C19 H19B 0.9900
C20 H20A 0.9900
C20 H20B 0.9900
C46 C47 1.401(7)
C46 C47A 1.441(9)
C46 S1A 1.645(4)
C46 S1 1.7104(16)
S1 C49 1.733(3)
C47 C48 1.427(10)
C47 H47 0.9500
C48 C49 1.370(4)
C48 H48 0.9500
C49 H49 0.9500
S1A C49A 1.715(13)
C47A C48A 1.408(14)
C47A H47A 0.9500
C48A C49A 1.343(12)
C48A H48A 0.9500
C49A H49A 0.9500
C21 C26 1.4096(19)
C21 C22 1.4203(19)
C22 O1 1.3625(17)
C22 C23 1.3865(19)
C23 C24 1.390(2)
C23 H23 0.9500
C24 C25 1.389(2)
C24 H24 0.9500
C25 O2 1.3765(17)
C25 C26 1.4156(19)
C26 C31 1.5166(19)
C27 O1 1.4362(18)
C27 H27A 0.9800
C27 H27B 0.9800
C27 H27C 0.9800
C28 O2 1.4258(18)
C28 H28A 0.9800
C28 H28B 0.9800
C28 H28C 0.9800
C31 C32 1.4265(19)
C31 C36 1.4359(19)
C32 C33 1.397(2)
C32 C37 1.5226(19)
C33 C34 1.389(2)
C33 H33 0.9500
C34 C35 1.399(2)
C34 C40 1.522(2)
C35 C36 1.387(2)
C35 H35 0.9500
C36 C43 1.5223(19)
C37 C38 1.534(2)
C37 C39 1.541(2)
C37 H37 1.0000
C38 H38A 0.9800
C38 H38B 0.9800
C38 H38C 0.9800
C39 H39A 0.9800
C39 H39B 0.9800
C39 H39C 0.9800
C40 C42 1.527(3)
C40 C41 1.527(2)
C40 H40 1.0000
C41 H41A 0.9800
C41 H41B 0.9800
C41 H41C 0.9800
C42 H42A 0.9800
C42 H42B 0.9800
C42 H42C 0.9800
C43 C44 1.537(2)
C43 C45 1.539(2)
C43 H43 1.0000
C44 H44A 0.9800
C44 H44B 0.9800
C44 H44C 0.9800
C45 H45A 0.9800
C45 H45B 0.9800
C45 H45C 0.9800
